data_7249940
loop_
_publ_author_name
'Zhang, Jia-Mei'
'Xu, Zhe-Kun'
'Qin, Yan'
'Li, Peng-Fei'
'Wang, Zhong-Xia'

_publ_section_title
;
 High phase transition temperature and photoluminescence properties in
 low-dimensional molecular perovskite ferroelastic crystals
;
_journal_issue 11
_journal_name_full CrystEngComm
_journal_page_first 1534
_journal_page_last 1540
_journal_paper_doi 10.1039/D5CE00012B
_journal_volume 27
_journal_year 2025
_chemical_formula_moiety 'Cl6 Mn2, 2(C5 H10 N)'
_chemical_formula_sum 'C10 H20 Cl6 Mn2 N2'
_chemical_formula_weight 490.86
_chemical_name_systematic 1
_space_group_crystal_system monoclinic
_space_group_IT_number 14
_space_group_name_Hall '-P 2yn'
_space_group_name_H-M_alt 'P 1 21/n 1'
_atom_sites_solution_hydrogens geom
_atom_sites_solution_primary iterative
_audit_creation_date 2025-01-31
_audit_creation_method
;
Olex2 1.3
(compiled 2020.11.12 svn.r5f609507 for OlexSys, GUI svn.r6408)
;
_audit_update_record
;
2025-01-31 deposited with the CCDC.	2025-02-12 downloaded from the CCDC.
;
_cell_angle_alpha 90
_cell_angle_beta 97.538(5)
_cell_angle_gamma 90
_cell_formula_units_Z 4
_cell_length_a 6.3709(3)
_cell_length_b 16.9377(9)
_cell_length_c 18.3300(10)
_cell_measurement_reflns_used 6091
_cell_measurement_temperature 300.00(10)
_cell_measurement_theta_max 72.6520
_cell_measurement_theta_min 4.8500
_cell_volume 1960.87(18)
_computing_cell_refinement 'CrysAlisPro 1.171.43.129a (Rigaku OD, 2024)'
_computing_data_collection 'CrysAlisPro 1.171.43.129a (Rigaku OD, 2024)'
_computing_data_reduction 'CrysAlisPro 1.171.43.129a (Rigaku OD, 2024)'
_computing_molecular_graphics 'Olex2 1.3 (Dolomanov et al., 2009)'
_computing_publication_material 'Olex2 1.3 (Dolomanov et al., 2009)'
_computing_structure_refinement 'SHELXL 2017/1 (Sheldrick, 2015)'
_computing_structure_solution 'olex2.solve 1.3 (Bourhis et al., 2015)'
_diffrn_ambient_environment air
_diffrn_ambient_temperature 300.00(10)
_diffrn_detector 'Hybrid Pixel Array Detector'
_diffrn_detector_area_resol_mean 10.0000
_diffrn_detector_type 'HyPix-Arc 150'
_diffrn_measured_fraction_theta_full 0.997
_diffrn_measured_fraction_theta_max 0.952
_diffrn_measurement_details
;
List of Runs (angles in degrees, time in seconds):

  # Type    Start    End  Width  t~exp~   \w     \q     \k     \f   Frames
#--------------------------------------------------------------------------
  1  \w   -117.00 -74.00   0.50    0.05    --  -74.13-125.00-180.00   86
  2  \w   -111.00 -74.00   0.50    0.05    --  -74.13-125.00 -90.00   74
  3  \w   -107.00 -76.00   0.50    0.05    --  -75.30 -30.00  30.00   62
  4  \w   -121.00 -90.00   0.50    0.05    --  -74.13 -30.00 150.00   62
  5  \w   -125.00 -88.00   0.50    0.05    --  -75.30 -30.00 120.00   74
  6  \w    -66.00 -22.00   0.50    0.05    --  -60.41 107.00  74.00   88
  7  \w    -87.00 -62.00   0.50    0.05    --  -74.13 107.00  74.00   50
  8  \w    -90.00 -42.00   0.50    0.05    --  -75.30 107.00  74.00   96
  9  \w   -112.00 -37.00   0.50    0.05    --  -79.20 135.00 -14.73  150
 10  \w     22.00  74.00   0.50    0.05    --   60.23   0.00 -30.00  104
 11  \w     77.00 108.00   0.50    0.05    --   74.99  30.00 -30.00   62
 12  \w     81.00 108.00   0.50    0.05    --   74.99  30.00   0.00   54
 13  \w     46.00  99.00   0.50    0.05    --   60.23  15.00 -30.00  106
 14  \w     62.00 100.00   0.50    0.05    --   60.23  30.00  30.00   76
 15  \w     83.00 108.00   0.50    0.05    --   60.23  30.00  90.00   50
 16  \w     94.00 119.00   0.50    0.05    --   74.99  30.00  90.00   50
 17  \w     82.00 124.00   0.50    0.05    --   74.99  30.00  30.00   84
 18  \w     11.00  36.00   0.50    0.05    --   60.23 -30.00-120.00   50
 19  \w     34.00  93.00   0.50    0.05    --   74.99-107.00 -23.00  118
 20  \w     32.00  78.00   0.50    0.05    --   74.99-125.00 -60.00   92
 21  \w     46.00  72.00   0.50    0.05    --   60.23-107.00 -23.00   52
 22  \w     36.00  70.00   0.50    0.05    --   75.12 -94.00  30.00   68
 23  \w     43.00  85.00   0.50    0.05    --   75.12 -94.00  90.00   84
 24  \w     49.00  76.00   0.50    0.05    --   75.12 -94.00   0.00   54
 25  \w     31.00  67.00   0.50    0.05    --   60.23 -94.00 -60.00   72
 26  \w     21.00  50.00   0.50    0.05    --   60.23 -94.00-150.00   58
 27  \w     11.00  37.00   0.50    0.05    --   60.23 -30.00 -30.00   52
;
_diffrn_measurement_device 'four-circle diffractometer'
_diffrn_measurement_device_type 'XtaLAB Synergy R, DW system, HyPix-Arc 150'
_diffrn_measurement_method '\w scans'
_diffrn_orient_matrix_type 'CrysAlisPro convention (1999,Acta A55,543-557)'
_diffrn_orient_matrix_UB_11 0.0876005000
_diffrn_orient_matrix_UB_12 0.0800695000
_diffrn_orient_matrix_UB_13 0.0298483000
_diffrn_orient_matrix_UB_21 -0.2203610000
_diffrn_orient_matrix_UB_22 0.0374221000
_diffrn_orient_matrix_UB_23 -0.0203269000
_diffrn_orient_matrix_UB_31 -0.0571092000
_diffrn_orient_matrix_UB_32 -0.0212538000
_diffrn_orient_matrix_UB_33 0.0767586000
_diffrn_radiation_monochromator mirror
_diffrn_radiation_probe x-ray
_diffrn_radiation_type 'Cu K\a'
_diffrn_radiation_wavelength 1.54184
_diffrn_reflns_av_R_equivalents 0.0768
_diffrn_reflns_av_unetI/netI 0.0766
_diffrn_reflns_Laue_measured_fraction_full 0.997
_diffrn_reflns_Laue_measured_fraction_max 0.952
_diffrn_reflns_limit_h_max 7
_diffrn_reflns_limit_h_min -7
_diffrn_reflns_limit_k_max 20
_diffrn_reflns_limit_k_min -19
_diffrn_reflns_limit_l_max 22
_diffrn_reflns_limit_l_min -18
_diffrn_reflns_number 15173
_diffrn_reflns_point_group_measured_fraction_full 0.997
_diffrn_reflns_point_group_measured_fraction_max 0.952
_diffrn_reflns_theta_full 67.684
_diffrn_reflns_theta_max 73.813
_diffrn_reflns_theta_min 3.567
_diffrn_source 'Rotating-anode X-ray tube'
_diffrn_source_type 'Rigaku (Cu) X-ray Source'
_exptl_absorpt_coefficient_mu 17.930
_exptl_absorpt_correction_T_max 1.00000
_exptl_absorpt_correction_T_min 0.16537
_exptl_absorpt_correction_type multi-scan
_exptl_absorpt_process_details
;
CrysAlisPro 1.171.43.129a (Rigaku Oxford Diffraction, 2024)
Empirical absorption correction using spherical harmonics,
implemented in SCALE3 ABSPACK scaling algorithm.
;
_exptl_crystal_colour 'clear pinkish colourless'
_exptl_crystal_colour_lustre clear
_exptl_crystal_colour_modifier pinkish
_exptl_crystal_colour_primary colourless
_exptl_crystal_density_diffrn 1.663
_exptl_crystal_description prism
_exptl_crystal_F_000 984
_exptl_crystal_size_max 0.1
_exptl_crystal_size_mid 0.02
_exptl_crystal_size_min 0.01
_refine_diff_density_max 0.881
_refine_diff_density_min -0.809
_refine_diff_density_rms 0.141
_refine_ls_extinction_method none
_refine_ls_goodness_of_fit_ref 1.095
_refine_ls_hydrogen_treatment constr
_refine_ls_matrix_type full
_refine_ls_number_parameters 185
_refine_ls_number_reflns 3767
_refine_ls_number_restraints 0
_refine_ls_restrained_S_all 1.095
_refine_ls_R_factor_all 0.1000
_refine_ls_R_factor_gt 0.0573
_refine_ls_shift/su_max 0.000
_refine_ls_shift/su_mean 0.000
_refine_ls_structure_factor_coef Fsqd
_refine_ls_weighting_details 'w=1/[\s^2^(Fo^2^)+(0.0845P)^2^] where P=(Fo^2^+2Fc^2^)/3'
_refine_ls_weighting_scheme calc
_refine_ls_wR_factor_gt 0.1412
_refine_ls_wR_factor_ref 0.1744
_reflns_Friedel_coverage 0.000
_reflns_number_gt 2410
_reflns_number_total 3767
_reflns_threshold_expression 'I > 2\s(I)'
_cod_data_source_file d5ce00012b2.cif
_cod_data_source_block gjq-231113-2-300k_auto
_cod_depositor_comments 'Adding full bibliography for 7249938--7249941.cif.'
_cod_database_code 7249940
_shelx_shelxl_version_number 2017/1
_chemical_oxdiff_formula 'C H N Mn Cl'
_shelx_space_group_comment
;
The symmetry employed for this shelxl refinement is uniquely defined
by the following loop, which should always be used as a source of
symmetry information in preference to the above space-group names.
They are only intended as comments.
;
_shelx_estimated_absorpt_t_max 0.841
_shelx_estimated_absorpt_t_min 0.267
_reflns_odcompleteness_completeness 99.84
_reflns_odcompleteness_iscentric 1
_reflns_odcompleteness_theta 66.97
_olex2_refinement_description
;
1. Fixed Uiso
 At 1.2 times of:
  All C(H) groups, All C(H,H) groups, All N(H) groups
 At 1.5 times of:
  All C(H,H,H) groups
2.a Ternary CH refined with riding coordinates:
 N2(H2), N1(H1)
2.b Secondary CH2 refined with riding coordinates:
 C3(H3A,H3B), C8(H8A,H8B)
2.c Idealised Me refined as rotating group:
 C7(H7A,H7B,H7C), C1(H1A,H1B,H1C), C6(H6A,H6B,H6C), C2(H2A,H2B,H2C)
2.d :
 C5(H5), C10(H10)
;
_olex2_submission_special_instructions 'No special instructions were received'
_oxdiff_exptl_absorpt_empirical_details
;
Empirical correction (ABSPACK) includes:
- Absorption correction using spherical harmonics
- Frame scaling
;
_oxdiff_exptl_absorpt_empirical_full_max 4.422
_oxdiff_exptl_absorpt_empirical_full_min 0.472

loop_
_space_group_symop_operation_xyz
'x, y, z'
'-x+1/2, y+1/2, -z+1/2'
'-x, -y, -z'
'x-1/2, -y-1/2, z-1/2'

loop_
_atom_site_label
_atom_site_type_symbol
_atom_site_fract_x
_atom_site_fract_y
_atom_site_fract_z
_atom_site_U_iso_or_equiv
_atom_site_adp_type
_atom_site_occupancy
_atom_site_site_symmetry_order
_atom_site_calc_flag
_atom_site_refinement_flags_posn
_atom_site_refinement_flags_adp
_atom_site_refinement_flags_occupancy
_atom_site_disorder_assembly
_atom_site_disorder_group
Cl2 Cl 0.3489(2) 0.72151(10) 0.23716(8) 0.0429(4) Uani 1 1 d . . . . .
Cl3 Cl 0.3947(2) 0.85445(9) 0.38178(9) 0.0420(4) Uani 1 1 d . . . . .
Cl6 Cl 0.8793(2) 0.62750(9) 0.31765(9) 0.0433(4) Uani 1 1 d . . . . .
Cl5 Cl 0.9276(2) 0.77644(10) 0.44977(8) 0.0423(4) Uani 1 1 d . . . . .
Mn2 Mn 0.63554(13) 0.74365(6) 0.34458(5) 0.0367(3) Uani 1 1 d . . . . .
Mn1 Mn 0.13305(14) 0.74426(6) 0.34218(5) 0.0363(3) Uani 1 1 d . . . . .
Cl1 Cl 0.4080(2) 0.65352(9) 0.41428(8) 0.0392(4) Uani 1 1 d . . . . .
Cl4 Cl 0.8514(2) 0.82374(10) 0.26633(8) 0.0443(4) Uani 1 1 d . . . . .
C7 C 0.0683(11) 0.6096(5) 0.0718(4) 0.070(2) Uani 1 1 d . . . . .
H7A H 0.156356 0.621955 0.034708 0.105 Uiso 1 1 calc R U . . .
H7B H 0.020652 0.555943 0.066036 0.105 Uiso 1 1 calc R U . . .
H7C H 0.148093 0.616214 0.119644 0.105 Uiso 1 1 calc R U . . .
C3 C 0.1104(11) 0.4319(4) 0.3287(4) 0.059(2) Uani 1 1 d . . . . .
H3A H -0.012549 0.453644 0.298521 0.071 Uiso 1 1 calc R U . . .
H3B H 0.147126 0.382606 0.306632 0.071 Uiso 1 1 calc R U . . .
C5 C 0.0263(15) 0.4052(6) 0.4611(6) 0.087(3) Uani 1 1 d . . . . .
H5 H -0.000429 0.395543 0.509013 0.104 Uiso 1 1 calc R U . . .
C9 C -0.3480(13) 0.5613(5) 0.1046(4) 0.065(2) Uani 1 1 d . . . . .
C1 C 0.3317(13) 0.5093(5) 0.2545(4) 0.068(2) Uani 1 1 d . . . . .
H1A H 0.370035 0.462566 0.229663 0.102 Uiso 1 1 calc R U . . .
H1B H 0.444993 0.546963 0.256864 0.102 Uiso 1 1 calc R U . . .
H1C H 0.205850 0.531703 0.227908 0.102 Uiso 1 1 calc R U . . .
C6 C -0.0504(12) 0.7469(5) 0.0762(4) 0.067(2) Uani 1 1 d . . . . .
H6A H 0.009989 0.754027 0.126509 0.101 Uiso 1 1 calc R U . . .
H6B H -0.170662 0.781044 0.065199 0.101 Uiso 1 1 calc R U . . .
H6C H 0.053341 0.759480 0.044426 0.101 Uiso 1 1 calc R U . . .
C10 C -0.3970(16) 0.4956(6) 0.0982(5) 0.093(3) Uani 1 1 d . . . . .
H10 H -0.436271 0.442794 0.093091 0.111 Uiso 1 1 calc R U . . .
N2 N -0.1183(8) 0.6636(3) 0.0643(3) 0.0491(14) Uani 1 1 d . . . . .
H2 H -0.188552 0.659156 0.013592 0.059 Uiso 1 1 calc R U . . .
N1 N 0.2917(8) 0.4885(3) 0.3306(3) 0.0482(14) Uani 1 1 d . . . . .
H1 H 0.250229 0.537152 0.353895 0.058 Uiso 1 1 calc R U . . .
C2 C 0.4867(10) 0.4586(5) 0.3757(4) 0.065(2) Uani 1 1 d . . . . .
H2A H 0.457385 0.448058 0.424803 0.098 Uiso 1 1 calc R U . . .
H2B H 0.596425 0.497652 0.377113 0.098 Uiso 1 1 calc R U . . .
H2C H 0.532065 0.410911 0.354220 0.098 Uiso 1 1 calc R U . . .
C8 C -0.2771(11) 0.6424(5) 0.1142(4) 0.059(2) Uani 1 1 d . . . . .
H8A H -0.214815 0.650305 0.164827 0.071 Uiso 1 1 calc R U . . .
H8B H -0.398216 0.677354 0.104488 0.071 Uiso 1 1 calc R U . . .
C4 C 0.0591(12) 0.4169(5) 0.4026(4) 0.062(2) Uani 1 1 d . . . . .

loop_
_atom_site_aniso_label
_atom_site_aniso_U_11
_atom_site_aniso_U_22
_atom_site_aniso_U_33
_atom_site_aniso_U_23
_atom_site_aniso_U_13
_atom_site_aniso_U_12
Cl2 0.0338(8) 0.0553(10) 0.0392(9) -0.0033(8) 0.0034(6) -0.0004(7)
Cl3 0.0334(7) 0.0404(9) 0.0517(9) -0.0034(7) 0.0040(6) 0.0004(6)
Cl6 0.0324(8) 0.0412(9) 0.0564(10) -0.0044(8) 0.0060(6) -0.0026(6)
Cl5 0.0331(8) 0.0532(10) 0.0406(9) -0.0057(8) 0.0042(6) 0.0030(7)
Mn2 0.0234(5) 0.0449(6) 0.0417(6) 0.0006(5) 0.0042(4) -0.0008(4)
Mn1 0.0257(5) 0.0414(6) 0.0417(6) -0.0010(5) 0.0043(4) -0.0001(4)
Cl1 0.0352(8) 0.0404(9) 0.0416(9) 0.0003(7) 0.0037(6) 0.0010(6)
Cl4 0.0329(8) 0.0520(10) 0.0480(10) 0.0142(8) 0.0052(6) 0.0005(7)
C7 0.058(5) 0.082(7) 0.069(6) 0.001(5) 0.005(4) 0.018(4)
C3 0.060(5) 0.046(5) 0.069(5) -0.001(4) -0.001(4) -0.009(4)
C5 0.113(8) 0.078(7) 0.075(7) 0.014(6) 0.032(6) 0.007(6)
C9 0.073(5) 0.072(6) 0.052(5) 0.010(5) 0.018(4) -0.007(5)
C1 0.094(6) 0.058(5) 0.055(5) 0.002(4) 0.027(4) 0.001(5)
C6 0.077(5) 0.058(5) 0.063(5) 0.012(4) -0.008(4) -0.009(4)
C10 0.116(8) 0.066(7) 0.102(8) 0.004(6) 0.036(6) -0.012(6)
N2 0.055(3) 0.052(4) 0.038(3) 0.007(3) 0.000(3) -0.004(3)
N1 0.056(3) 0.037(3) 0.053(4) -0.007(3) 0.014(3) 0.003(3)
C2 0.052(4) 0.068(6) 0.073(5) -0.012(5) -0.003(4) 0.016(4)
C8 0.063(5) 0.062(5) 0.054(5) 0.006(4) 0.015(4) 0.002(4)
C4 0.071(5) 0.056(5) 0.057(5) 0.018(4) 0.002(4) -0.008(4)

loop_
_atom_type_symbol
_atom_type_description
_atom_type_scat_dispersion_real
_atom_type_scat_dispersion_imag
_atom_type_scat_source
C C 0.0181 0.0091 'International Tables Vol C Tables 4.2.6.8 and 6.1.1.4'
H H 0.0000 0.0000 'International Tables Vol C Tables 4.2.6.8 and 6.1.1.4'
Cl Cl 0.3639 0.7018 'International Tables Vol C Tables 4.2.6.8 and 6.1.1.4'
Mn Mn -0.5299 2.8052 'International Tables Vol C Tables 4.2.6.8 and 6.1.1.4'
N N 0.0311 0.0180 'International Tables Vol C Tables 4.2.6.8 and 6.1.1.4'

loop_
_geom_angle_atom_site_label_1
_geom_angle_atom_site_label_2
_geom_angle_atom_site_label_3
_geom_angle
_geom_angle_site_symmetry_1
_geom_angle_site_symmetry_3
_geom_angle_publ_flag
Mn2 Cl2 Mn1 78.17(5) . . ?
Mn1 Cl3 Mn2 77.32(5) . . ?
Mn1 Cl6 Mn2 76.14(5) 1_655 . ?
Mn2 Cl5 Mn1 76.61(5) . 1_655 ?
Cl2 Mn2 Cl3 85.39(6) . . ?
Cl2 Mn2 Cl6 97.38(6) . . ?
Cl2 Mn2 Cl5 175.79(7) . . ?
Cl2 Mn2 Mn1 51.00(4) . . ?
Cl2 Mn2 Mn1 127.53(5) . 1_655 ?
Cl2 Mn2 Cl1 84.36(5) . . ?
Cl3 Mn2 Cl6 175.42(7) . . ?
Cl3 Mn2 Mn1 50.95(4) . . ?
Cl3 Mn2 Mn1 129.24(5) . 1_655 ?
Cl6 Mn2 Mn1 128.57(5) . . ?
Cl6 Mn2 Mn1 51.41(4) . 1_655 ?
Cl5 Mn2 Cl3 92.41(6) . . ?
Cl5 Mn2 Cl6 85.05(5) . . ?
Cl5 Mn2 Mn1 51.78(4) . 1_655 ?
Cl5 Mn2 Mn1 129.63(5) . . ?
Cl5 Mn2 Cl1 99.02(6) . . ?
Mn1 Mn2 Mn1 178.39(5) 1_655 . ?
Cl1 Mn2 Cl3 84.62(6) . . ?
Cl1 Mn2 Cl6 92.01(6) . . ?
Cl1 Mn2 Mn1 51.45(4) . . ?
Cl1 Mn2 Mn1 129.83(5) . 1_655 ?
Cl4 Mn2 Cl2 91.67(6) . . ?
Cl4 Mn2 Cl3 98.50(6) . . ?
Cl4 Mn2 Cl6 85.10(6) . . ?
Cl4 Mn2 Cl5 85.10(6) . . ?
Cl4 Mn2 Mn1 50.80(4) . 1_655 ?
Cl4 Mn2 Mn1 127.81(5) . . ?
Cl4 Mn2 Cl1 174.76(7) . . ?
Cl2 Mn1 Cl3 85.86(6) . . ?
Cl2 Mn1 Cl6 98.18(6) . 1_455 ?
Cl2 Mn1 Cl5 176.07(7) . 1_455 ?
Cl2 Mn1 Mn2 50.84(4) . . ?
Cl2 Mn1 Mn2 130.63(5) . 1_455 ?
Cl2 Mn1 Cl1 84.17(5) . . ?
Cl3 Mn1 Cl6 173.35(7) . 1_455 ?
Cl3 Mn1 Cl5 90.35(6) . 1_455 ?
Cl3 Mn1 Mn2 51.74(4) . . ?
Cl3 Mn1 Mn2 128.04(5) . 1_455 ?
Cl3 Mn1 Cl1 85.12(5) . . ?
Cl6 Mn1 Cl5 85.69(6) 1_455 1_455 ?
Cl6 Mn1 Mn2 52.46(4) 1_455 1_455 ?
Cl6 Mn1 Mn2 127.53(5) 1_455 . ?
Cl6 Mn1 Cl1 90.03(6) 1_455 . ?
Cl5 Mn1 Mn2 51.61(4) 1_455 1_455 ?
Cl5 Mn1 Mn2 126.98(5) 1_455 . ?
Mn2 Mn1 Mn2 178.39(5) 1_455 . ?
Cl1 Mn1 Cl5 96.56(6) . 1_455 ?
Cl1 Mn1 Mn2 51.35(4) . . ?
Cl1 Mn1 Mn2 127.36(5) . 1_455 ?
Cl4 Mn1 Cl2 94.61(6) 1_455 . ?
Cl4 Mn1 Cl3 99.12(6) 1_455 . ?
Cl4 Mn1 Cl6 85.87(6) 1_455 1_455 ?
Cl4 Mn1 Cl5 84.96(6) 1_455 1_455 ?
Cl4 Mn1 Mn2 50.78(4) 1_455 1_455 ?
Cl4 Mn1 Mn2 130.60(5) 1_455 . ?
Cl4 Mn1 Cl1 175.51(7) 1_455 . ?
Mn2 Cl1 Mn1 77.20(5) . . ?
Mn2 Cl4 Mn1 78.43(5) . 1_655 ?
H7A C7 H7B 109.5 . . ?
H7A C7 H7C 109.5 . . ?
H7B C7 H7C 109.5 . . ?
N2 C7 H7A 109.5 . . ?
N2 C7 H7B 109.5 . . ?
N2 C7 H7C 109.5 . . ?
H3A C3 H3B 108.1 . . ?
N1 C3 H3A 109.5 . . ?
N1 C3 H3B 109.5 . . ?
C4 C3 H3A 109.5 . . ?
C4 C3 H3B 109.5 . . ?
C4 C3 N1 110.9(6) . . ?
C4 C5 H5 180.0 . . ?
C10 C9 C8 177.3(11) . . ?
H1A C1 H1B 109.5 . . ?
H1A C1 H1C 109.5 . . ?
H1B C1 H1C 109.5 . . ?
N1 C1 H1A 109.5 . . ?
N1 C1 H1B 109.5 . . ?
N1 C1 H1C 109.5 . . ?
H6A C6 H6B 109.5 . . ?
H6A C6 H6C 109.5 . . ?
H6B C6 H6C 109.5 . . ?
N2 C6 H6A 109.5 . . ?
N2 C6 H6B 109.5 . . ?
N2 C6 H6C 109.5 . . ?
C9 C10 H10 180.0 . . ?
C7 N2 H2 107.5 . . ?
C7 N2 C8 113.1(6) . . ?
C6 N2 C7 110.8(6) . . ?
C6 N2 H2 107.5 . . ?
C6 N2 C8 110.3(6) . . ?
C8 N2 H2 107.5 . . ?
C3 N1 H1 107.3 . . ?
C1 N1 C3 110.8(6) . . ?
C1 N1 H1 107.3 . . ?
C2 N1 C3 112.4(6) . . ?
C2 N1 C1 111.5(6) . . ?
C2 N1 H1 107.3 . . ?
N1 C2 H2A 109.5 . . ?
N1 C2 H2B 109.5 . . ?
N1 C2 H2C 109.5 . . ?
H2A C2 H2B 109.5 . . ?
H2A C2 H2C 109.5 . . ?
H2B C2 H2C 109.5 . . ?
C9 C8 N2 112.3(6) . . ?
C9 C8 H8A 109.2 . . ?
C9 C8 H8B 109.2 . . ?
N2 C8 H8A 109.2 . . ?
N2 C8 H8B 109.2 . . ?
H8A C8 H8B 107.9 . . ?
C5 C4 C3 177.6(9) . . ?

loop_
_geom_bond_atom_site_label_1
_geom_bond_atom_site_label_2
_geom_bond_distance
_geom_bond_site_symmetry_2
_geom_bond_publ_flag
Cl2 Mn2 2.5317(17) . ?
Cl2 Mn1 2.5374(17) . ?
Cl3 Mn2 2.5720(17) . ?
Cl3 Mn1 2.5439(17) . ?
Cl6 Mn2 2.5935(18) . ?
Cl6 Mn1 2.5565(17) 1_655 ?
Cl5 Mn2 2.5587(17) . ?
Cl5 Mn1 2.5646(17) 1_655 ?
Mn2 Mn1 3.1757(12) 1_655 ?
Mn2 Mn1 3.1958(12) . ?
Mn2 Cl1 2.5594(17) . ?
Mn2 Cl4 2.5112(17) . ?
Mn1 Cl1 2.5631(17) . ?
Mn1 Cl4 2.5121(17) 1_455 ?
C7 H7A 0.9600 . ?
C7 H7B 0.9600 . ?
C7 H7C 0.9600 . ?
C7 N2 1.492(8) . ?
C3 H3A 0.9700 . ?
C3 H3B 0.9700 . ?
C3 N1 1.498(8) . ?
C3 C4 1.456(10) . ?
C5 H5 0.9300 . ?
C5 C4 1.138(10) . ?
C9 C10 1.157(12) . ?
C9 C8 1.450(11) . ?
C1 H1A 0.9600 . ?
C1 H1B 0.9600 . ?
C1 H1C 0.9600 . ?
C1 N1 1.494(8) . ?
C6 H6A 0.9600 . ?
C6 H6B 0.9600 . ?
C6 H6C 0.9600 . ?
C6 N2 1.483(9) . ?
C10 H10 0.9300 . ?
N2 H2 0.9800 . ?
N2 C8 1.494(8) . ?
N1 H1 0.9800 . ?
N1 C2 1.487(8) . ?
C2 H2A 0.9600 . ?
C2 H2B 0.9600 . ?
C2 H2C 0.9600 . ?
C8 H8A 0.9700 . ?
C8 H8B 0.9700 . ?

loop_
_geom_hbond_atom_site_label_D
_geom_hbond_atom_site_label_H
_geom_hbond_atom_site_label_A
_geom_hbond_distance_DH
_geom_hbond_distance_HA
_geom_hbond_distance_DA
_geom_hbond_angle_DHA
_geom_hbond_site_symmetry_A
_geom_hbond_publ_flag
N2 H2 Cl3 0.98 2.55 3.371(6) 141.2 4_575 yes
N2 H2 Cl5 0.98 2.79 3.495(5) 129.3 4_475 yes
N1 H1 Cl1 0.98 2.41 3.227(6) 140.0 . yes

loop_
_geom_torsion_atom_site_label_1
_geom_torsion_atom_site_label_2
_geom_torsion_atom_site_label_3
_geom_torsion_atom_site_label_4
_geom_torsion
_geom_torsion_site_symmetry_1
_geom_torsion_site_symmetry_2
_geom_torsion_site_symmetry_3
_geom_torsion_site_symmetry_4
_geom_torsion_publ_flag
C7 N2 C8 C9 -55.2(8) . . . . ?
C6 N2 C8 C9 -179.9(6) . . . . ?
C4 C3 N1 C1 -175.0(6) . . . . ?
C4 C3 N1 C2 59.5(8) . . . . ?
